data_4310628
loop_
_publ_author_name
'Sara R. Halper'
'Mitchell R. Malachowski'
'Heather M. Delaney'
'Seth M. Cohen'

_publ_section_title
;
 Heteroleptic Copper Dipyrromethene Complexes: Synthesis, Structure, and
 Coordination Polymers
;
_journal_name_full 'Inorganic Chemistry'
_journal_page_first 1242
_journal_page_last 1249
_journal_paper_doi 10.1021/ic0352295
_journal_volume 43
_journal_year 2004
_chemical_formula_sum 'C28 H20 Cu N6'
_chemical_formula_weight 504.04
_chemical_name_systematic
; 
 ? 
;
_space_group_IT_number 41
_symmetry_cell_setting orthorhombic
_symmetry_space_group_name_Hall 'A 2 -2ab'
_symmetry_space_group_name_H-M 'A e a 2'
_atom_sites_solution_hydrogens geom
_atom_sites_solution_primary direct
_atom_sites_solution_secondary difmap
_audit_creation_method SHELXL-97
_cell_angle_alpha 90.00
_cell_angle_beta 90.00
_cell_angle_gamma 90.00
_cell_formula_units_Z 4
_cell_length_a 8.9282(7)
_cell_length_b 8.9150(7)
_cell_length_c 28.113(2)
_cell_measurement_temperature 100(2)
_cell_volume 2237.7(3)
_computing_structure_refinement 'SHELXL-97 (Sheldrick, 1997)'
_computing_structure_solution 'SHELXS-97 (Sheldrick, 1990)'
_diffrn_ambient_temperature 100(2)
_diffrn_measured_fraction_theta_full 0.992
_diffrn_measured_fraction_theta_max 0.992
_diffrn_radiation_monochromator graphite
_diffrn_radiation_source 'fine-focus sealed tube'
_diffrn_radiation_type MoK\a
_diffrn_radiation_wavelength 0.71073
_diffrn_reflns_av_R_equivalents 0.0164
_diffrn_reflns_av_sigmaI/netI 0.0261
_diffrn_reflns_limit_h_max 11
_diffrn_reflns_limit_h_min -11
_diffrn_reflns_limit_k_max 11
_diffrn_reflns_limit_k_min -9
_diffrn_reflns_limit_l_max 23
_diffrn_reflns_limit_l_min -36
_diffrn_reflns_number 6241
_diffrn_reflns_theta_full 27.51
_diffrn_reflns_theta_max 27.51
_diffrn_reflns_theta_min 1.45
_exptl_absorpt_coefficient_mu 1.007
_exptl_absorpt_correction_T_max 0.8240
_exptl_absorpt_correction_T_min 0.6601
_exptl_absorpt_correction_type multi-scan
_exptl_absorpt_process_details SADABS
_exptl_crystal_colour green
_exptl_crystal_density_diffrn 1.496
_exptl_crystal_density_method 'not measured'
_exptl_crystal_description blocks
_exptl_crystal_F_000 1036
_exptl_crystal_size_max 0.45
_exptl_crystal_size_mid 0.30
_exptl_crystal_size_min 0.20
_refine_diff_density_max 0.988
_refine_diff_density_min -0.397
_refine_diff_density_rms 0.085
_refine_ls_abs_structure_details 'Flack H D (1983), Acta Cryst. A39, 876-881'
_refine_ls_abs_structure_Flack 0.021(16)
_refine_ls_extinction_method none
_refine_ls_goodness_of_fit_ref 1.141
_refine_ls_hydrogen_treatment mixed
_refine_ls_matrix_type full
_refine_ls_number_parameters 162
_refine_ls_number_reflns 2046
_refine_ls_number_restraints 1
_refine_ls_restrained_S_all 1.140
_refine_ls_R_factor_all 0.0268
_refine_ls_R_factor_gt 0.0266
_refine_ls_shift/su_max 0.023
_refine_ls_shift/su_mean 0.002
_refine_ls_structure_factor_coef Fsqd
_refine_ls_weighting_details 'calc w=1/[\s^2^(Fo^2^)+(0.0474P)^2^+0.4969P] where P=(Fo^2^+2Fc^2^)/3'
_refine_ls_weighting_scheme calc
_refine_ls_wR_factor_gt 0.0728
_refine_ls_wR_factor_ref 0.0730
_reflns_number_gt 2017
_reflns_number_total 2046
_reflns_threshold_expression >2sigma(I)
_cod_data_source_file ic0352295si20031125_115511_1.cif
_cod_data_source_block '[Cu(4-pyrdpm)2]'
_cod_depositor_comments
;
The following automatic conversions were performed:
'_symmetry_cell_setting' value 'Orthorhombic' changed to 'orthorhombic'
according to '/home/saulius/struct/CIF-dictionaries/cif_core.dic'
dictionary named 'cif_core.dic' version 2.4.1 from
2010-06-29.

'_exptl_absorpt_correction_type' value 'Multi-scan' changed
to 'multi-scan' according to
'/home/saulius/struct/CIF-dictionaries/cif_core.dic' dictionary named
'cif_core.dic' version 2.4.1 from 2010-06-29.

Automatic conversion script
Id: cif_fix_enum 1527 2010-12-29 10:47:43Z saulius 

2021-08-29
Space group name changed to comply with IUCR recomendations
                 miguel
;
_cod_original_sg_symbol_H-M 'A b a 2'
_cod_database_code 4310628

loop_
_symmetry_equiv_pos_as_xyz
'x, y, z'
'-x, -y, z'
'x+1/2, -y+1/2, z'
'-x+1/2, y+1/2, z'
'x, y+1/2, z+1/2'
'-x, -y+1/2, z+1/2'
'x+1/2, -y+1, z+1/2'
'-x+1/2, y+1, z+1/2'

loop_
_atom_site_label
_atom_site_type_symbol
_atom_site_fract_x
_atom_site_fract_y
_atom_site_fract_z
_atom_site_U_iso_or_equiv
_atom_site_adp_type
_atom_site_occupancy
_atom_site_symmetry_multiplicity
_atom_site_calc_flag
_atom_site_refinement_flags
_atom_site_disorder_assembly
_atom_site_disorder_group
Cu1 Cu 0.5000 1.0000 0.49907(3) 0.01170(10) Uani 1 2 d S . .
N1 N 0.64514(14) 1.06148(15) 0.45101(6) 0.0163(3) Uani 1 1 d . . .
N2 N 0.5000 1.0000 0.22598(18) 0.0143(8) Uani 1 2 d S . .
N3 N 0.43894(16) 0.85428(15) 0.54710(6) 0.0163(3) Uani 1 1 d . . .
N4 N 0.5000 1.0000 0.77249(18) 0.0143(8) Uani 1 2 d S . .
C1 C 0.78558(19) 1.10912(19) 0.45908(7) 0.0188(3) Uani 1 1 d . . .
H1A H 0.8265 1.1257 0.4898 0.023 Uiso 1 1 calc R . .
C2 C 0.86451(19) 1.13135(19) 0.41637(7) 0.0195(3) Uani 1 1 d . . .
H2B H 0.9648 1.1654 0.4132 0.023 Uiso 1 1 calc R . .
C3 C 0.76822(19) 1.0943(2) 0.38037(7) 0.0194(3) Uani 1 1 d . . .
H3A H 0.7894 1.0970 0.3473 0.023 Uiso 1 1 calc R . .
C4 C 0.63053(19) 1.05084(19) 0.40177(7) 0.0155(3) Uani 1 1 d . . .
C5 C 0.5000 1.0000 0.3794(2) 0.0133(9) Uani 1 2 d S . .
C6 C 0.5000 1.0000 0.3264(2) 0.0132(9) Uani 1 2 d S . .
C7 C 0.50771(16) 1.1337(2) 0.30047(9) 0.0147(4) Uani 1 1 d . . .
H7A H 0.5134 1.2275 0.3164 0.018 Uiso 1 1 calc R . .
C8 C 0.50696(16) 1.1275(2) 0.25098(9) 0.0149(4) Uani 1 1 d . . .
H8A H 0.5117 1.2194 0.2339 0.018 Uiso 1 1 calc R . .
C9 C 0.39085(18) 0.71405(18) 0.53913(7) 0.0185(3) Uani 1 1 d . . .
H9A H 0.3740 0.6731 0.5084 0.022 Uiso 1 1 calc R . .
C10 C 0.36838(19) 0.6348(2) 0.58196(7) 0.0194(3) Uani 1 1 d . . .
H10A H 0.3344 0.5343 0.5853 0.023 Uiso 1 1 calc R . .
C11 C 0.40543(18) 0.73191(19) 0.61787(7) 0.0189(3) Uani 1 1 d . . .
H11A H 0.4023 0.7112 0.6510 0.023 Uiso 1 1 calc R . .
C12 C 0.44943(19) 0.86941(17) 0.59638(7) 0.0154(3) Uani 1 1 d . . .
C13 C 0.5000 1.0000 0.6190(2) 0.0120(9) Uani 1 2 d S . .
C14 C 0.5000 1.0000 0.6724(2) 0.0128(9) Uani 1 2 d S . .
C15 C 0.6337(2) 1.00289(15) 0.69756(9) 0.0146(4) Uani 1 1 d . . .
H15A H 0.7272 1.0062 0.6815 0.018 Uiso 1 1 calc R . .
C16 C 0.6273(2) 1.00082(14) 0.74710(9) 0.0149(4) Uani 1 1 d . . .
H16A H 0.7193 0.9999 0.7640 0.018 Uiso 1 1 calc R . .

loop_
_atom_site_aniso_label
_atom_site_aniso_U_11
_atom_site_aniso_U_22
_atom_site_aniso_U_33
_atom_site_aniso_U_23
_atom_site_aniso_U_13
_atom_site_aniso_U_12
Cu1 0.01411(15) 0.01400(15) 0.00699(15) 0.000 0.000 -0.00266(8)
N1 0.0187(7) 0.0174(7) 0.0129(7) 0.0004(5) 0.0003(6) -0.0010(5)
N2 0.0181(18) 0.0169(18) 0.008(2) 0.000 0.000 0.0001(6)
N3 0.0175(7) 0.0185(6) 0.0129(7) -0.0008(5) 0.0007(6) -0.0010(6)
N4 0.0159(17) 0.0149(17) 0.012(2) 0.000 0.000 0.0003(5)
C1 0.0188(7) 0.0201(8) 0.0175(9) -0.0010(6) -0.0030(7) -0.0004(6)
C2 0.0165(7) 0.0208(8) 0.0213(9) 0.0008(7) 0.0026(7) -0.0028(6)
C3 0.0199(8) 0.0212(8) 0.0170(8) 0.0002(6) 0.0035(7) -0.0011(6)
C4 0.0183(7) 0.0147(8) 0.0135(8) -0.0008(6) 0.0012(6) -0.0001(6)
C5 0.021(2) 0.0125(18) 0.006(3) 0.000 0.000 0.0018(7)
C6 0.0096(18) 0.0158(19) 0.014(3) 0.000 0.000 -0.0002(6)
C7 0.0184(9) 0.0129(9) 0.0128(11) -0.0007(8) -0.0004(6) 0.0003(5)
C8 0.0177(9) 0.0157(10) 0.0114(10) 0.0023(8) -0.0009(5) 0.0001(5)
C9 0.0194(8) 0.0182(7) 0.0179(9) -0.0024(6) -0.0007(6) -0.0017(6)
C10 0.0213(7) 0.0169(7) 0.0201(9) 0.0015(6) -0.0007(7) -0.0032(6)
C11 0.0212(8) 0.0197(8) 0.0159(9) 0.0036(6) -0.0006(7) -0.0017(6)
C12 0.0157(8) 0.0180(7) 0.0125(8) 0.0013(6) -0.0009(6) -0.0006(6)
C13 0.0083(16) 0.0171(19) 0.011(3) 0.000 0.000 0.0017(6)
C14 0.020(2) 0.0142(19) 0.004(2) 0.000 0.000 -0.0005(7)
C15 0.0125(9) 0.0189(10) 0.0124(11) -0.0005(5) 0.0011(8) -0.0005(5)
C16 0.0143(10) 0.0191(10) 0.0111(10) -0.0014(5) -0.0017(9) 0.0005(5)

loop_
_atom_type_symbol
_atom_type_description
_atom_type_scat_dispersion_real
_atom_type_scat_dispersion_imag
_atom_type_scat_source
C C 0.0033 0.0016 'International Tables Vol C Tables 4.2.6.8 and 6.1.1.4'
H H 0.0000 0.0000 'International Tables Vol C Tables 4.2.6.8 and 6.1.1.4'
N N 0.0061 0.0033 'International Tables Vol C Tables 4.2.6.8 and 6.1.1.4'
Cu Cu 0.3201 1.2651 'International Tables Vol C Tables 4.2.6.8 and 6.1.1.4'

loop_
_geom_angle_atom_site_label_1
_geom_angle_atom_site_label_2
_geom_angle_atom_site_label_3
_geom_angle
_geom_angle_site_symmetry_1
_geom_angle_site_symmetry_3
_geom_angle_publ_flag
N1 Cu1 N1 92.33(9) 2_675 . ?
N1 Cu1 N3 148.42(6) 2_675 2_675 ?
N1 Cu1 N3 96.12(6) . 2_675 ?
N1 Cu1 N3 96.12(6) 2_675 . ?
N1 Cu1 N3 148.42(6) . . ?
N3 Cu1 N3 92.42(10) 2_675 . ?
C1 N1 C4 106.06(14) . . ?
C1 N1 Cu1 126.30(13) . . ?
C4 N1 Cu1 127.35(11) . . ?
C8 N2 C8 116.6(4) . 2_675 ?
C9 N3 C12 106.13(14) . . ?
C9 N3 Cu1 126.47(13) . . ?
C12 N3 Cu1 127.16(11) . . ?
C16 N4 C16 115.7(4) 2_675 . ?
N1 C1 C2 111.61(16) . . ?
C3 C2 C1 106.42(15) . . ?
C2 C3 C4 107.21(16) . . ?
N1 C4 C5 123.1(3) . . ?
N1 C4 C3 108.70(15) . . ?
C5 C4 C3 128.1(3) . . ?
C4 C5 C4 126.6(5) . 2_675 ?
C4 C5 C6 116.7(2) . . ?
C4 C5 C6 116.7(2) 2_675 . ?
C7 C6 C7 117.1(5) 2_675 . ?
C7 C6 C5 121.4(2) 2_675 . ?
C7 C6 C5 121.4(2) . . ?
C8 C7 C6 119.2(3) . . ?
N2 C8 C7 123.9(3) . . ?
N3 C9 C10 111.72(16) . . ?
C11 C10 C9 106.13(15) . . ?
C10 C11 C12 107.37(16) . . ?
N3 C12 C13 123.5(3) . . ?
N3 C12 C11 108.66(14) . . ?
C13 C12 C11 127.8(3) . . ?
C12 C13 C12 126.1(5) . 2_675 ?
C12 C13 C14 116.9(2) . . ?
C12 C13 C14 116.9(2) 2_675 . ?
C15 C14 C15 118.6(4) 2_675 . ?
C15 C14 C13 120.7(2) 2_675 . ?
C15 C14 C13 120.7(2) . . ?
C14 C15 C16 118.3(3) . . ?
N4 C16 C15 124.5(3) . . ?

loop_
_geom_bond_atom_site_label_1
_geom_bond_atom_site_label_2
_geom_bond_distance
_geom_bond_site_symmetry_2
_geom_bond_publ_flag
Cu1 N1 1.9506(16) 2_675 ?
Cu1 N1 1.9506(16) . ?
Cu1 N3 1.9516(16) 2_675 ?
Cu1 N3 1.9516(16) . ?
N1 C1 1.343(2) . ?
N1 C4 1.394(2) . ?
N2 C8 1.338(4) . ?
N2 C8 1.338(4) 2_675 ?
N3 C9 1.341(2) . ?
N3 C12 1.395(2) . ?
N4 C16 1.342(4) 2_675 ?
N4 C16 1.342(4) . ?
C1 C2 1.406(2) . ?
C2 C3 1.369(3) . ?
C3 C4 1.422(2) . ?
C4 C5 1.400(3) . ?
C5 C4 1.400(3) 2_675 ?
C5 C6 1.489(10) . ?
C6 C7 1.399(4) 2_675 ?
C6 C7 1.399(4) . ?
C7 C8 1.393(3) . ?
C9 C10 1.411(2) . ?
C10 C11 1.371(3) . ?
C11 C12 1.422(2) . ?
C12 C13 1.401(3) . ?
C13 C12 1.401(3) 2_675 ?
C13 C14 1.501(9) . ?
C14 C15 1.389(4) 2_675 ?
C14 C15 1.389(4) . ?
C15 C16 1.394(3) . ?
